data_7013780
loop_
_publ_author_name
'Lee, Ching K.'
'Hsu, Kuang-Mei'
'Tsai, Chun-Hsien'
'Lai, Chung K.'
'Lin, Ivan J. B.'

_publ_section_title
;
 Liquid crystals of silver complexes derived from simple
 1-alkylimidazoles.
;
_journal_issue 8
_journal_name_full 'Dalton transactions (Cambridge, England : 2003)'
_journal_page_first 1120
_journal_page_last 1126
_journal_paper_doi 10.1039/b314367h
_journal_year 2004
_chemical_formula_moiety '[Ag(C12H25-im)2][NO3]'
_chemical_formula_sum 'C30 H56 Ag N5 O3'
_chemical_formula_weight 642.67
_chemical_name_systematic
;
?
;
_space_group_IT_number 2
_symmetry_cell_setting triclinic
_symmetry_space_group_name_Hall '-P 1'
_symmetry_space_group_name_H-M 'P -1'
_atom_sites_solution_hydrogens geom
_atom_sites_solution_primary direct
_atom_sites_solution_secondary difmap
_audit_creation_method SHELXL-97
_cell_angle_alpha 81.747(3)
_cell_angle_beta 81.902(3)
_cell_angle_gamma 83.315(3)
_cell_formula_units_Z 2
_cell_length_a 5.9813(9)
_cell_length_b 15.392(2)
_cell_length_c 19.218(3)
_cell_measurement_temperature 295(2)
_cell_volume 1725.1(4)
_computing_cell_refinement 'Bruker SMART'
_computing_data_collection 'Bruker SMART'
_computing_data_reduction 'Bruker SHELXTL'
_computing_molecular_graphics 'Bruker SHELXTL'
_computing_publication_material 'Bruker SHELXTL'
_computing_structure_refinement 'SHELXL-97 (Sheldrick, 1997)'
_computing_structure_solution 'SHELXS-97 (Sheldrick, 1990)'
_diffrn_ambient_temperature 295(2)
_diffrn_measured_fraction_theta_full 0.903
_diffrn_measured_fraction_theta_max 0.903
_diffrn_measurement_device_type 'CCD area detector'
_diffrn_measurement_method 'phi and omega scans'
_diffrn_radiation_monochromator graphite
_diffrn_radiation_source 'fine-focus sealed tube'
_diffrn_radiation_type MoK\a
_diffrn_radiation_wavelength 0.71073
_diffrn_reflns_av_R_equivalents 0.0645
_diffrn_reflns_av_sigmaI/netI 0.1192
_diffrn_reflns_limit_h_max 7
_diffrn_reflns_limit_h_min -7
_diffrn_reflns_limit_k_max 19
_diffrn_reflns_limit_k_min -20
_diffrn_reflns_limit_l_max 25
_diffrn_reflns_limit_l_min -25
_diffrn_reflns_number 17156
_diffrn_reflns_theta_full 28.18
_diffrn_reflns_theta_max 28.18
_diffrn_reflns_theta_min 1.08
_exptl_absorpt_coefficient_mu 0.619
_exptl_absorpt_correction_T_max 0.8187
_exptl_absorpt_correction_T_min 0.7303
_exptl_absorpt_correction_type empirical
_exptl_crystal_colour colorless
_exptl_crystal_density_diffrn 1.237
_exptl_crystal_density_method 'not measured'
_exptl_crystal_F_000 684
_exptl_crystal_size_max 0.43
_exptl_crystal_size_mid 0.25
_exptl_crystal_size_min 0.03
_refine_diff_density_max 0.507
_refine_diff_density_min -0.419
_refine_diff_density_rms 0.116
_refine_ls_extinction_method none
_refine_ls_goodness_of_fit_ref 0.920
_refine_ls_hydrogen_treatment mixed
_refine_ls_matrix_type full
_refine_ls_number_parameters 347
_refine_ls_number_reflns 7644
_refine_ls_number_restraints 0
_refine_ls_restrained_S_all 0.920
_refine_ls_R_factor_all 0.1439
_refine_ls_R_factor_gt 0.0470
_refine_ls_shift/su_max 0.001
_refine_ls_shift/su_mean 0.000
_refine_ls_structure_factor_coef Fsqd
_refine_ls_weighting_details 'calc w=1/[\s^2^(Fo^2^)+(0.0450P)^2^+0.0000P] where P=(Fo^2^+2Fc^2^)/3'
_refine_ls_weighting_scheme calc
_refine_ls_wR_factor_gt 0.0876
_refine_ls_wR_factor_ref 0.1208
_reflns_number_gt 3362
_reflns_number_total 7644
_reflns_threshold_expression >2sigma(I)
_cod_data_source_file b314367h.txt
_cod_data_source_block '[Ag(C12H25-im)2][NO3]'
_cod_depositor_comments
;
The following automatic conversions were performed:
'_symmetry_cell_setting' value 'Triclinic' changed to 'triclinic'
according to '/home/saulius/struct/CIF-dictionaries/cif_core.dic'
dictionary named 'cif_core.dic' version 2.4.1 from 2010-06-29.

Automatic conversion script
Id: cif_fix_enum 1527 2010-12-29 10:47:43Z saulius 
;
_cod_original_cell_volume 1725.1(5)
_cod_original_sg_symbol_H-M P-1
_cod_database_code 7013780

loop_
_symmetry_equiv_pos_as_xyz
'x, y, z'
'-x, -y, -z'

loop_
_atom_site_label
_atom_site_type_symbol
_atom_site_fract_x
_atom_site_fract_y
_atom_site_fract_z
_atom_site_U_iso_or_equiv
_atom_site_adp_type
_atom_site_occupancy
_atom_site_symmetry_multiplicity
_atom_site_calc_flag
_atom_site_refinement_flags
_atom_site_disorder_assembly
_atom_site_disorder_group
Ag1 Ag 0.72633(6) 0.73744(2) 0.569421(19) 0.07056(16) Uani 1 1 d . . .
N1 N 0.7864(6) 0.5970(2) 0.58079(18) 0.0654(10) Uani 1 1 d . . .
N2 N 0.9396(7) 0.4605(2) 0.60046(19) 0.0693(10) Uani 1 1 d . . .
N3 N 0.6479(6) 0.8745(2) 0.57886(17) 0.0561(9) Uani 1 1 d . . .
N4 N 0.4701(6) 1.0036(2) 0.59839(17) 0.0554(9) Uani 1 1 d . . .
N5 N 0.2568(8) -0.2484(2) 0.4903(3) 0.0686(10) Uani 1 1 d . . .
O1 O 0.2303(6) -0.2627(3) 0.5554(3) 0.1209(15) Uani 1 1 d . . .
O2 O 0.4437(6) -0.2657(2) 0.4571(2) 0.1014(12) Uani 1 1 d . . .
O3 O 0.0923(6) -0.2170(2) 0.4601(2) 0.1004(11) Uani 1 1 d . . .
C1 C 0.9622(8) 0.5452(3) 0.6015(2) 0.0738(13) Uani 1 1 d . . .
H1A H 1.0877 0.5655 0.6152 0.089 Uiso 1 1 calc R . .
C2 C 0.7393(9) 0.4570(3) 0.5781(3) 0.0827(14) Uani 1 1 d . . .
H2A H 0.6758 0.4064 0.5726 0.099 Uiso 1 1 calc R . .
C3 C 0.6467(8) 0.5415(3) 0.5650(3) 0.0805(14) Uani 1 1 d . . .
H3A H 0.5084 0.5587 0.5478 0.097 Uiso 1 1 calc R . .
C4 C 1.1017(9) 0.3848(3) 0.6207(3) 0.1002(17) Uani 1 1 d . . .
H4A H 1.2365 0.4059 0.6325 0.120 Uiso 1 1 calc R . .
H4B H 1.1466 0.3516 0.5809 0.120 Uiso 1 1 calc R . .
C5 C 0.9994(16) 0.3256(5) 0.6830(5) 0.178(4) Uani 1 1 d . . .
H5A H 1.1026 0.2724 0.6893 0.214 Uiso 1 1 calc R . .
H5B H 0.8602 0.3085 0.6709 0.214 Uiso 1 1 calc R . .
C6 C 0.9451(14) 0.3607(5) 0.7534(5) 0.147(3) Uani 1 1 d . . .
H6A H 0.8886 0.4224 0.7447 0.176 Uiso 1 1 calc R . .
H6B H 0.8229 0.3297 0.7809 0.176 Uiso 1 1 calc R . .
C7 C 1.1289(16) 0.3536(5) 0.7960(5) 0.175(3) Uani 1 1 d . . .
H7A H 1.1895 0.2921 0.8019 0.209 Uiso 1 1 calc R . .
H7B H 1.2477 0.3864 0.7684 0.209 Uiso 1 1 calc R . .
C8 C 1.0902(14) 0.3819(5) 0.8649(4) 0.142(3) Uani 1 1 d . . .
H8A H 1.0549 0.4454 0.8581 0.171 Uiso 1 1 calc R . .
H8B H 0.9543 0.3572 0.8895 0.171 Uiso 1 1 calc R . .
C9 C 1.2596(15) 0.3630(5) 0.9120(5) 0.156(3) Uani 1 1 d . . .
H9A H 1.2910 0.2993 0.9190 0.187 Uiso 1 1 calc R . .
H9B H 1.3960 0.3859 0.8861 0.187 Uiso 1 1 calc R . .
C10 C 1.2371(14) 0.3903(5) 0.9798(5) 0.140(2) Uani 1 1 d . . .
H10A H 1.0985 0.3688 1.0053 0.168 Uiso 1 1 calc R . .
H10B H 1.2097 0.4542 0.9726 0.168 Uiso 1 1 calc R . .
C11 C 1.4058(15) 0.3695(5) 1.0277(4) 0.145(3) Uani 1 1 d . . .
H11A H 1.4391 0.3059 1.0332 0.174 Uiso 1 1 calc R . .
H11B H 1.5424 0.3938 1.0033 0.174 Uiso 1 1 calc R . .
C12 C 1.3747(14) 0.3948(5) 1.0976(5) 0.144(3) Uani 1 1 d . . .
H12A H 1.2345 0.3729 1.1215 0.172 Uiso 1 1 calc R . .
H12B H 1.3490 0.4587 1.0922 0.172 Uiso 1 1 calc R . .
C13 C 1.5451(14) 0.3696(5) 1.1466(4) 0.148(3) Uani 1 1 d . . .
H13A H 1.5781 0.3061 1.1500 0.177 Uiso 1 1 calc R . .
H13B H 1.6827 0.3949 1.1242 0.177 Uiso 1 1 calc R . .
C14 C 1.5045(16) 0.3917(6) 1.2184(5) 0.175(3) Uani 1 1 d . . .
H14A H 1.4770 0.4553 1.2157 0.210 Uiso 1 1 calc R . .
H14B H 1.3657 0.3676 1.2412 0.210 Uiso 1 1 calc R . .
C15 C 1.6780(16) 0.3627(6) 1.2641(4) 0.197(4) Uani 1 1 d . . .
H15A H 1.6301 0.3822 1.3096 0.295 Uiso 1 1 calc R . .
H15B H 1.8164 0.3871 1.2435 0.295 Uiso 1 1 calc R . .
H15C H 1.7029 0.2994 1.2697 0.295 Uiso 1 1 calc R . .
C16 C 0.7964(7) 0.9370(3) 0.5629(2) 0.0594(11) Uani 1 1 d . . .
H16A H 0.9493 0.9264 0.5461 0.071 Uiso 1 1 calc R . .
C17 C 0.6895(8) 1.0169(3) 0.5750(2) 0.0634(12) Uani 1 1 d . . .
H17A H 0.7537 1.0701 0.5686 0.076 Uiso 1 1 calc R . .
C18 C 0.4536(8) 0.9173(3) 0.5999(2) 0.0604(11) Uani 1 1 d . . .
H18A H 0.3197 0.8908 0.6143 0.072 Uiso 1 1 calc R . .
C19 C 0.2905(7) 1.0702(3) 0.6211(2) 0.0717(13) Uani 1 1 d . . .
H19A H 0.1484 1.0580 0.6074 0.086 Uiso 1 1 calc R . .
H19B H 0.3256 1.1277 0.5971 0.086 Uiso 1 1 calc R . .
C20 C 0.2622(8) 1.0723(3) 0.6996(3) 0.0857(15) Uani 1 1 d . . .
H20A H 0.1286 1.1119 0.7120 0.103 Uiso 1 1 calc R . .
H20B H 0.2334 1.0138 0.7230 0.103 Uiso 1 1 calc R . .
C21 C 0.4574(8) 1.1004(3) 0.7289(2) 0.0804(14) Uani 1 1 d . . .
H21A H 0.5940 1.0647 0.7127 0.096 Uiso 1 1 calc R . .
H21B H 0.4764 1.1611 0.7092 0.096 Uiso 1 1 calc R . .
C22 C 0.4378(9) 1.0941(4) 0.8077(3) 0.0936(16) Uani 1 1 d . . .
H22A H 0.2992 1.1289 0.8238 0.112 Uiso 1 1 calc R . .
H22B H 0.4207 1.0332 0.8272 0.112 Uiso 1 1 calc R . .
C23 C 0.6254(9) 1.1227(4) 0.8383(3) 0.0942(16) Uani 1 1 d . . .
H23A H 0.6321 1.1853 0.8230 0.113 Uiso 1 1 calc R . .
H23B H 0.7662 1.0925 0.8184 0.113 Uiso 1 1 calc R . .
C24 C 0.6149(10) 1.1076(4) 0.9175(3) 0.1000(17) Uani 1 1 d . . .
H24A H 0.4729 1.1372 0.9372 0.120 Uiso 1 1 calc R . .
H24B H 0.6091 1.0449 0.9325 0.120 Uiso 1 1 calc R . .
C25 C 0.7995(10) 1.1363(4) 0.9497(3) 0.1002(17) Uani 1 1 d . . .
H25A H 0.8012 1.1995 0.9365 0.120 Uiso 1 1 calc R . .
H25B H 0.9422 1.1086 0.9286 0.120 Uiso 1 1 calc R . .
C26 C 0.7919(10) 1.1175(4) 1.0278(3) 0.1028(18) Uani 1 1 d . . .
H26A H 0.6472 1.1438 1.0488 0.123 Uiso 1 1 calc R . .
H26B H 0.7938 1.0542 1.0408 0.123 Uiso 1 1 calc R . .
C27 C 0.9715(10) 1.1476(4) 1.0609(3) 0.1106(19) Uani 1 1 d . . .
H27A H 1.1160 1.1220 1.0393 0.133 Uiso 1 1 calc R . .
H27B H 0.9680 1.2110 1.0483 0.133 Uiso 1 1 calc R . .
C28 C 0.9678(11) 1.1285(4) 1.1382(3) 0.1073(18) Uani 1 1 d . . .
H28A H 0.8237 1.1542 1.1599 0.129 Uiso 1 1 calc R . .
H28B H 0.9714 1.0650 1.1509 0.129 Uiso 1 1 calc R . .
C29 C 1.1480(13) 1.1588(5) 1.1699(3) 0.141(3) Uani 1 1 d . . .
H29A H 1.1456 1.2220 1.1562 0.170 Uiso 1 1 calc R . .
H29B H 1.2915 1.1323 1.1483 0.170 Uiso 1 1 calc R . .
C30 C 1.1483(12) 1.1420(5) 1.2474(4) 0.145(2) Uiso 1 1 d . . .
H30A H 1.2767 1.1656 1.2599 0.217 Uiso 1 1 calc R . .
H30B H 1.1573 1.0796 1.2625 0.217 Uiso 1 1 calc R . .
H30C H 1.0112 1.1698 1.2704 0.217 Uiso 1 1 calc R . .

loop_
_atom_site_aniso_label
_atom_site_aniso_U_11
_atom_site_aniso_U_22
_atom_site_aniso_U_33
_atom_site_aniso_U_23
_atom_site_aniso_U_13
_atom_site_aniso_U_12
Ag1 0.0810(3) 0.0436(2) 0.0890(3) -0.01329(16) -0.01501(19) -0.00282(16)
N1 0.062(2) 0.047(2) 0.089(3) -0.0107(19) -0.013(2) -0.008(2)
N2 0.068(3) 0.048(2) 0.089(3) -0.0064(19) -0.012(2) 0.007(2)
N3 0.056(2) 0.048(2) 0.067(2) -0.0097(17) -0.0126(19) -0.007(2)
N4 0.052(2) 0.050(2) 0.066(2) -0.0131(17) -0.0117(18) -0.0013(18)
N5 0.062(3) 0.045(2) 0.103(4) -0.011(2) -0.021(3) -0.010(2)
O1 0.088(3) 0.172(4) 0.107(3) -0.003(3) -0.026(3) -0.031(3)
O2 0.064(2) 0.095(3) 0.144(3) -0.034(2) 0.002(2) 0.002(2)
O3 0.077(2) 0.092(3) 0.133(3) 0.000(2) -0.041(2) 0.004(2)
C1 0.063(3) 0.058(3) 0.106(4) -0.014(3) -0.024(3) -0.008(3)
C2 0.088(4) 0.051(3) 0.118(4) -0.020(3) -0.025(3) -0.014(3)
C3 0.068(3) 0.059(3) 0.125(4) -0.026(3) -0.034(3) -0.005(3)
C4 0.110(4) 0.062(3) 0.122(5) -0.010(3) -0.021(4) 0.024(3)
C5 0.265(11) 0.091(6) 0.172(8) -0.006(6) -0.071(7) 0.048(6)
C6 0.176(8) 0.102(6) 0.155(7) 0.002(5) -0.024(6) 0.000(5)
C7 0.211(10) 0.131(7) 0.193(9) -0.041(6) -0.076(8) 0.021(6)
C8 0.189(8) 0.116(6) 0.120(6) -0.013(5) -0.020(6) -0.008(5)
C9 0.210(9) 0.123(6) 0.135(7) -0.015(5) -0.033(7) -0.005(6)
C10 0.177(8) 0.115(6) 0.124(6) -0.003(5) -0.015(6) -0.019(5)
C11 0.190(8) 0.123(6) 0.116(6) -0.005(5) -0.005(6) -0.014(5)
C12 0.172(8) 0.123(6) 0.134(7) -0.010(5) -0.011(6) -0.022(5)
C13 0.182(8) 0.132(7) 0.125(7) -0.025(5) 0.001(6) -0.014(6)
C14 0.199(10) 0.175(9) 0.153(8) -0.038(7) -0.008(7) -0.018(7)
C15 0.196(9) 0.258(12) 0.138(7) -0.040(7) -0.027(7) -0.004(8)
C16 0.054(3) 0.059(3) 0.066(3) -0.013(2) -0.003(2) -0.004(2)
C17 0.075(4) 0.048(3) 0.069(3) -0.010(2) -0.006(3) -0.014(2)
C18 0.055(3) 0.056(3) 0.075(3) -0.012(2) -0.014(2) -0.008(2)
C19 0.062(3) 0.066(3) 0.087(4) -0.016(2) -0.016(3) 0.012(2)
C20 0.073(4) 0.080(4) 0.100(4) -0.027(3) 0.006(3) 0.012(3)
C21 0.085(4) 0.071(3) 0.085(4) -0.024(3) -0.009(3) 0.001(3)
C22 0.104(4) 0.095(4) 0.081(4) -0.024(3) 0.000(3) -0.004(3)
C23 0.101(4) 0.101(4) 0.080(4) -0.024(3) -0.002(3) -0.002(3)
C24 0.113(5) 0.107(5) 0.080(4) -0.023(3) 0.001(3) -0.011(4)
C25 0.106(5) 0.112(5) 0.081(4) -0.017(3) -0.004(3) -0.013(4)
C26 0.120(5) 0.107(5) 0.081(4) -0.019(3) -0.009(4) -0.008(4)
C27 0.118(5) 0.123(5) 0.092(5) -0.014(4) -0.011(4) -0.019(4)
C28 0.125(5) 0.110(5) 0.088(5) -0.010(3) -0.021(4) -0.011(4)
C29 0.163(7) 0.163(7) 0.098(5) -0.005(4) -0.018(5) -0.033(5)

loop_
_atom_type_symbol
_atom_type_description
_atom_type_scat_dispersion_real
_atom_type_scat_dispersion_imag
_atom_type_scat_source
C C 0.0033 0.0016 'International Tables Vol C Tables 4.2.6.8 and 6.1.1.4'
H H 0.0000 0.0000 'International Tables Vol C Tables 4.2.6.8 and 6.1.1.4'
N N 0.0061 0.0033 'International Tables Vol C Tables 4.2.6.8 and 6.1.1.4'
O O 0.0106 0.0060 'International Tables Vol C Tables 4.2.6.8 and 6.1.1.4'
Ag Ag -0.8971 1.1015 'International Tables Vol C Tables 4.2.6.8 and 6.1.1.4'

loop_
_geom_angle_atom_site_label_1
_geom_angle_atom_site_label_2
_geom_angle_atom_site_label_3
_geom_angle
_geom_angle_site_symmetry_1
_geom_angle_site_symmetry_3
_geom_angle_publ_flag
N1 Ag1 N3 169.33(13) . . ?
C1 N1 C3 104.7(4) . . ?
C1 N1 Ag1 129.7(3) . . ?
C3 N1 Ag1 125.6(3) . . ?
C1 N2 C2 106.9(4) . . ?
C1 N2 C4 126.8(5) . . ?
C2 N2 C4 126.3(4) . . ?
C18 N3 C16 104.9(4) . . ?
C18 N3 Ag1 129.3(3) . . ?
C16 N3 Ag1 125.8(3) . . ?
C18 N4 C17 106.7(4) . . ?
C18 N4 C19 127.0(4) . . ?
C17 N4 C19 126.2(4) . . ?
O2 N5 O3 121.6(5) . . ?
O2 N5 O1 120.1(5) . . ?
O3 N5 O1 118.3(5) . . ?
N1 C1 N2 112.1(4) . . ?
N2 C2 C3 106.7(4) . . ?
N1 C3 C2 109.6(4) . . ?
N2 C4 C5 111.1(5) . . ?
C4 C5 C6 118.2(7) . . ?
C7 C6 C5 116.7(8) . . ?
C8 C7 C6 120.4(9) . . ?
C9 C8 C7 121.1(8) . . ?
C10 C9 C8 124.6(8) . . ?
C9 C10 C11 124.4(8) . . ?
C12 C11 C10 123.4(8) . . ?
C11 C12 C13 122.4(8) . . ?
C14 C13 C12 121.4(8) . . ?
C15 C14 C13 118.2(8) . . ?
C17 C16 N3 110.2(4) . . ?
C16 C17 N4 106.1(4) . . ?
N3 C18 N4 112.1(4) . . ?
N4 C19 C20 112.4(4) . . ?
C21 C20 C19 116.3(4) . . ?
C22 C21 C20 116.1(4) . . ?
C23 C22 C21 117.4(5) . . ?
C22 C23 C24 116.9(5) . . ?
C25 C24 C23 118.1(5) . . ?
C24 C25 C26 117.5(5) . . ?
C27 C26 C25 118.2(5) . . ?
C28 C27 C26 118.8(5) . . ?
C29 C28 C27 117.9(5) . . ?
C28 C29 C30 119.5(6) . . ?

loop_
_geom_bond_atom_site_label_1
_geom_bond_atom_site_label_2
_geom_bond_distance
_geom_bond_site_symmetry_2
_geom_bond_publ_flag
Ag1 N1 2.134(3) . ?
Ag1 N3 2.135(3) . ?
N1 C1 1.315(5) . ?
N1 C3 1.354(5) . ?
N2 C1 1.330(5) . ?
N2 C2 1.338(5) . ?
N2 C4 1.471(6) . ?
N3 C18 1.309(5) . ?
N3 C16 1.359(5) . ?
N4 C18 1.340(5) . ?
N4 C17 1.355(5) . ?
N4 C19 1.461(5) . ?
N5 O2 1.227(5) . ?
N5 O3 1.228(4) . ?
N5 O1 1.230(4) . ?
C2 C3 1.356(6) . ?
C4 C5 1.499(9) . ?
C5 C6 1.506(9) . ?
C6 C7 1.446(9) . ?
C7 C8 1.434(9) . ?
C8 C9 1.430(9) . ?
C9 C10 1.409(9) . ?
C10 C11 1.439(9) . ?
C11 C12 1.434(9) . ?
C12 C13 1.466(9) . ?
C13 C14 1.448(9) . ?
C14 C15 1.444(9) . ?
C16 C17 1.353(5) . ?
C19 C20 1.499(6) . ?
C20 C21 1.497(6) . ?
C21 C22 1.492(6) . ?
C22 C23 1.474(7) . ?
C23 C24 1.499(6) . ?
C24 C25 1.478(7) . ?
C25 C26 1.483(6) . ?
C26 C27 1.471(7) . ?
C27 C28 1.470(7) . ?
C28 C29 1.461(8) . ?
C29 C30 1.476(7) . ?
